data_1556551
loop_
_publ_author_name
'Iffland, L.'
'Petuker, A.'
'Van Gastel, M.'
'Apfel, U.-P.'

_publ_section_title
;
 Mechanistic Implications for the Ni(I)-Catalyzed Kumada Cross-Coupling
 Reaction
;
_journal_name_full Inorganics
_journal_page_first 78
_journal_paper_doi 10.3390/inorganics5040078
_journal_volume 5
_journal_year 2017
_chemical_formula_moiety 'C41 H39 I Ni P3'
_chemical_formula_sum 'C41 H39 I Ni P3'
_chemical_formula_weight 810.24
_space_group_crystal_system orthorhombic
_space_group_IT_number 33
_space_group_name_Hall 'P 2c -2n'
_space_group_name_H-M_alt 'P n a 21'
_atom_sites_solution_hydrogens geom
_atom_sites_solution_primary dual
_cell_angle_alpha 90
_cell_angle_beta 90
_cell_angle_gamma 90
_cell_formula_units_Z 4
_cell_length_a 20.5260(16)
_cell_length_b 10.3670(6)
_cell_length_c 17.0858(10)
_cell_measurement_reflns_used 16191
_cell_measurement_temperature 170
_cell_measurement_theta_max 23.0060
_cell_measurement_theta_min 3.0110
_cell_volume 3635.7(4)
_computing_cell_refinement
;
CrysAlisPro, Agilent Technologies,
Version 1.171.36.24 (release 03-12-2012 CrysAlis171 .NET)
(compiled Dec  3 2012,18:21:49)
;
_computing_data_collection
;
CrysAlisPro, Agilent Technologies,
Version 1.171.36.24 (release 03-12-2012 CrysAlis171 .NET)
(compiled Dec  3 2012,18:21:49)
;
_computing_data_reduction
;
CrysAlisPro, Agilent Technologies,
Version 1.171.36.24 (release 03-12-2012 CrysAlis171 .NET)
(compiled Dec  3 2012,18:21:49)
;
_computing_molecular_graphics 'Olex2 (Dolomanov et al., 2009)'
_computing_publication_material 'Olex2 (Dolomanov et al., 2009)'
_computing_structure_refinement 'ShelXL (Sheldrick, 2015)'
_computing_structure_solution 'ShelXT (Sheldrick, 2015)'
_diffrn_ambient_temperature 170
_diffrn_detector_area_resol_mean 8.4171
_diffrn_measured_fraction_theta_full 0.998
_diffrn_measured_fraction_theta_max 0.835
_diffrn_measurement_details
;
#__ type_ start__ end____ width___ exp.time_
  1 omega -129.50   68.50   1.0000   15.0000
omega____ theta____ kappa____ phi______ frames
    -      -30.0000    1.0000  290.0000 198

#__ type_ start__ end____ width___ exp.time_
  2 omega  -79.00  117.00   1.0000   15.0000
omega____ theta____ kappa____ phi______ frames
    -       20.0000   11.0000  280.0000 196

#__ type_ start__ end____ width___ exp.time_
  3 phi    300.00  330.00   1.0000   30.0000
omega____ theta____ kappa____ phi______ frames
   0.0000  -40.0000 -109.0000     -     30

#__ type_ start__ end____ width___ exp.time_
  4 omega  -24.50   34.50   1.0000   15.0000
omega____ theta____ kappa____ phi______ frames
    -       20.0000   91.0000   90.0000 59

#__ type_ start__ end____ width___ exp.time_
  5 omega   32.00  138.00   1.0000   15.0000
omega____ theta____ kappa____ phi______ frames
    -       40.0000 -179.0000  340.0000 106

#__ type_ start__ end____ width___ exp.time_
  6 omega  -16.50  111.50   1.0000   15.0000
omega____ theta____ kappa____ phi______ frames
    -       20.0000   51.0000  300.0000 128

#__ type_ start__ end____ width___ exp.time_
  7 phi    130.00  160.00   1.0000   30.0000
omega____ theta____ kappa____ phi______ frames
   0.0000  -40.0000    1.0000     -     30

#__ type_ start__ end____ width___ exp.time_
  8 omega  -68.00   68.00   1.0000   15.0000
omega____ theta____ kappa____ phi______ frames
    -      -30.0000   71.0000    0.0000 136

#__ type_ start__ end____ width___ exp.time_
  9 omega -123.00   15.00   1.0000   15.0000
omega____ theta____ kappa____ phi______ frames
    -      -30.0000  -29.0000   60.0000 138

#__ type_ start__ end____ width___ exp.time_
 10 phi    200.00  230.00   1.0000   15.0000
omega____ theta____ kappa____ phi______ frames
   0.0000   30.0000   21.0000     -     30

#__ type_ start__ end____ width___ exp.time_
 11 omega   -6.00  122.00   1.0000   15.0000
omega____ theta____ kappa____ phi______ frames
    -       30.0000   51.0000  270.0000 128

#__ type_ start__ end____ width___ exp.time_
 12 omega   -8.00  128.00   1.0000   15.0000
omega____ theta____ kappa____ phi______ frames
    -       30.0000   71.0000  330.0000 136

#__ type_ start__ end____ width___ exp.time_
 13 omega -109.00   -7.00   1.0000   15.0000
omega____ theta____ kappa____ phi______ frames
    -      -40.0000  141.0000    0.0000 102
;
_diffrn_measurement_device_type 'Xcalibur, Sapphire2, large Be window'
_diffrn_measurement_method '\w and \p scans'
_diffrn_orient_matrix_UB_11 -0.0308952000
_diffrn_orient_matrix_UB_12 -0.0083824000
_diffrn_orient_matrix_UB_13 0.0137380000
_diffrn_orient_matrix_UB_21 0.0155428000
_diffrn_orient_matrix_UB_22 -0.0190991000
_diffrn_orient_matrix_UB_23 0.0262434000
_diffrn_orient_matrix_UB_31 0.0010023000
_diffrn_orient_matrix_UB_32 0.0358638000
_diffrn_orient_matrix_UB_33 0.0171975000
_diffrn_radiation_monochromator graphite
_diffrn_radiation_type MoK\a
_diffrn_radiation_wavelength 0.71073
_diffrn_reflns_av_R_equivalents 0.1807
_diffrn_reflns_av_unetI/netI 0.1939
_diffrn_reflns_Laue_measured_fraction_full 0.998
_diffrn_reflns_Laue_measured_fraction_max 0.835
_diffrn_reflns_limit_h_max 29
_diffrn_reflns_limit_h_min -30
_diffrn_reflns_limit_k_max 15
_diffrn_reflns_limit_k_min -16
_diffrn_reflns_limit_l_max 25
_diffrn_reflns_limit_l_min -28
_diffrn_reflns_number 109489
_diffrn_reflns_point_group_measured_fraction_full 0.998
_diffrn_reflns_point_group_measured_fraction_max 0.835
_diffrn_reflns_theta_full 25.242
_diffrn_reflns_theta_max 36.624
_diffrn_reflns_theta_min 3.037
_diffrn_source 'Enhance (Mo) X-ray Source'
_exptl_absorpt_coefficient_mu 1.543
_exptl_absorpt_correction_T_max 1.00000
_exptl_absorpt_correction_T_min 0.77372
_exptl_absorpt_correction_type multi-scan
_exptl_absorpt_process_details
;
CrysAlisPro, Agilent Technologies,
Version 1.171.36.24 (release 03-12-2012 CrysAlis171 .NET)
(compiled Dec  3 2012,18:21:49)
Empirical absorption correction using spherical harmonics,
 implemented in SCALE3 ABSPACK scaling algorithm.
;
_exptl_crystal_colour yellow
_exptl_crystal_colour_primary yellow
_exptl_crystal_density_diffrn 1.480
_exptl_crystal_description prism
_exptl_crystal_F_000 1644
_refine_diff_density_max 1.537
_refine_diff_density_min -1.362
_refine_diff_density_rms 0.115
_refine_ls_abs_structure_details
;
 Refined as an inversion twin.
;
_refine_ls_abs_structure_Flack -0.09(3)
_refine_ls_extinction_coef .
_refine_ls_extinction_method none
_refine_ls_goodness_of_fit_ref 0.941
_refine_ls_hydrogen_treatment constr
_refine_ls_matrix_type full
_refine_ls_number_parameters 417
_refine_ls_number_reflns 14073
_refine_ls_number_restraints 1
_refine_ls_restrained_S_all 0.941
_refine_ls_R_factor_all 0.2132
_refine_ls_R_factor_gt 0.0787
_refine_ls_shift/su_max 0.000
_refine_ls_shift/su_mean 0.000
_refine_ls_structure_factor_coef Fsqd
_refine_ls_weighting_details 'w=1/[\s^2^(Fo^2^)+(0.0841P)^2^] where P=(Fo^2^+2Fc^2^)/3'
_refine_ls_weighting_scheme calc
_refine_ls_wR_factor_gt 0.1646
_refine_ls_wR_factor_ref 0.2167
_reflns_Friedel_coverage 0.950
_reflns_Friedel_fraction_full 0.999
_reflns_Friedel_fraction_max 0.836
_reflns_number_gt 6136
_reflns_number_total 14073
_reflns_threshold_expression 'I > 2\s(I)'
_cod_data_source_file Inorganics-2017-5-78.cif
_cod_data_source_block li274
_cod_database_code 1556551
_shelx_space_group_comment
;
The symmetry employed for this shelxl refinement is uniquely defined
by the following loop, which should always be used as a source of
symmetry information in preference to the above space-group names.
They are only intended as comments.
;
_olex2_refinement_description
;
1. Twinned data refinement
 Scales: 1.09(3)
 -0.09(3)
2. Fixed Uiso
 At 1.2 times of:
  All C(H) groups, All C(H,H) groups
 At 1.5 times of:
  All C(H,H,H) groups
3.a Secondary CH2 refined with riding coordinates:
 C013(H01A,H01B), C01C(H01C,H01D), C02Z(H02C,H02D)
3.b Aromatic/amide H refined with riding coordinates:
 C00W(H00W), C011(H011), C012(H012), C01D(H01E), C01J(H01J), C01P(H01P),
 C01Y(H01Y), C01Z(H01Z), C020(H020), C028(H028), C02A(H02A), C02B(H02B),
 C02H(H02H), C02R(H02R), C03H(H03H), C03L(H03L), C03R(H03R), C03V(H03V),
 C03X(H03X), C044(H044), C045(H045), C046(H046), C048(H048), C049(H049),
 C04E(H04E), C04J(H04J), C04O(H04O), C04P(H04P), C04X(H04X), C051(H051)
3.c Idealised Me refined as rotating group:
 C047(H04A,H04B,H04C)
;

loop_
_space_group_symop_operation_xyz
'x, y, z'
'-x, -y, z+1/2'
'-x+1/2, y+1/2, z+1/2'
'x+1/2, -y+1/2, z'

loop_
_atom_site_label
_atom_site_type_symbol
_atom_site_fract_x
_atom_site_fract_y
_atom_site_fract_z
_atom_site_U_iso_or_equiv
_atom_site_adp_type
_atom_site_occupancy
_atom_site_site_symmetry_order
_atom_site_calc_flag
_atom_site_refinement_flags_posn
_atom_site_refinement_flags_adp
_atom_site_refinement_flags_occupancy
_atom_site_disorder_assembly
_atom_site_disorder_group
I001 I 0.37304(5) 0.49351(7) 0.07880(7) 0.0674(3) Uani 1 1 d . . . . .
Ni05 Ni 0.43314(5) 0.57803(10) 0.19587(6) 0.0330(2) Uani 1 1 d . . . . .
P00A P 0.40099(11) 0.7696(2) 0.24179(14) 0.0338(5) Uani 1 1 d . . . . .
P00B P 0.44082(12) 0.4798(2) 0.31091(13) 0.0320(5) Uani 1 1 d . . . . .
P00K P 0.53870(11) 0.6291(2) 0.19751(14) 0.0343(5) Uani 1 1 d . . . . .
C00R C 0.5045(4) 0.7207(8) 0.3516(5) 0.0303(17) Uani 1 1 d . . . . .
C00T C 0.5051(4) 0.3558(8) 0.3235(5) 0.0340(18) Uani 1 1 d . . . . .
C00W C 0.4074(5) 1.0304(9) 0.1891(7) 0.045(2) Uani 1 1 d . . . . .
H00W H 0.431419 1.048557 0.233927 0.054 Uiso 1 1 calc R . . . .
C011 C 0.3586(5) 1.1016(10) 0.0696(6) 0.048(3) Uani 1 1 d . . . . .
H011 H 0.350171 1.166259 0.033314 0.058 Uiso 1 1 calc R . . . .
C012 C 0.3514(5) 0.8791(10) 0.1072(6) 0.046(2) Uani 1 1 d . . . . .
H012 H 0.337645 0.795542 0.096304 0.055 Uiso 1 1 calc R . . . .
C013 C 0.4646(4) 0.8267(7) 0.3091(5) 0.0324(18) Uani 1 1 d . . . . .
H01A H 0.494653 0.880375 0.279734 0.039 Uiso 1 1 calc R . . . .
H01B H 0.444264 0.880917 0.348346 0.039 Uiso 1 1 calc R . . . .
C01C C 0.5610(4) 0.6699(9) 0.2997(5) 0.0355(19) Uani 1 1 d . . . . .
H01C H 0.579109 0.593468 0.324251 0.043 Uiso 1 1 calc R . . . .
H01D H 0.595084 0.734740 0.298478 0.043 Uiso 1 1 calc R . . . .
C01D C 0.3262(5) 0.3386(10) 0.3105(7) 0.055(3) Uani 1 1 d . . . . .
H01E H 0.330171 0.343181 0.256345 0.066 Uiso 1 1 calc R . . . .
C01F C 0.5645(5) 0.7706(9) 0.1406(6) 0.043(2) Uani 1 1 d . . . . .
C01H C 0.3273(4) 0.7814(8) 0.3032(5) 0.0368(19) Uani 1 1 d . . . . .
C01J C 0.3371(6) 0.9765(11) 0.0566(6) 0.052(3) Uani 1 1 d . . . . .
H01J H 0.312270 0.958811 0.012331 0.062 Uiso 1 1 calc R . . . .
C01P C 0.5835(6) 0.4252(9) 0.1093(6) 0.046(2) Uani 1 1 d . . . . .
H01P H 0.542094 0.426925 0.087075 0.055 Uiso 1 1 calc R . . . .
C01Y C 0.5395(6) 0.3387(12) 0.3935(7) 0.058(3) Uani 1 1 d . . . . .
H01Y H 0.532321 0.392862 0.436010 0.069 Uiso 1 1 calc R . . . .
C01Z C 0.3128(5) 0.8923(10) 0.3461(6) 0.048(2) Uani 1 1 d . . . . .
H01Z H 0.339619 0.964294 0.342205 0.058 Uiso 1 1 calc R . . . .
C020 C 0.2841(5) 0.6778(10) 0.3092(7) 0.056(3) Uani 1 1 d . . . . .
H020 H 0.291196 0.603462 0.279943 0.067 Uiso 1 1 calc R . . . .
C026 C 0.5995(5) 0.5117(8) 0.1677(6) 0.037(2) Uani 1 1 d . . . . .
C028 C 0.6296(6) 0.3348(9) 0.0833(8) 0.060(3) Uani 1 1 d . . . . .
H028 H 0.618524 0.276648 0.044096 0.072 Uiso 1 1 calc R . . . .
C02A C 0.2728(6) 0.2717(12) 0.3459(9) 0.070(4) Uani 1 1 d . . . . .
H02A H 0.241302 0.232180 0.314895 0.084 Uiso 1 1 calc R . . . .
C02B C 0.2186(6) 0.7956(13) 0.4000(8) 0.064(3) Uani 1 1 d . . . . .
H02B H 0.182128 0.801288 0.432193 0.077 Uiso 1 1 calc R . . . .
C02H C 0.3656(5) 0.3868(10) 0.4387(6) 0.049(3) Uani 1 1 d . . . . .
H02H H 0.397151 0.423291 0.470828 0.059 Uiso 1 1 calc R . . . .
C02L C 0.3719(5) 0.3962(8) 0.3587(6) 0.039(2) Uani 1 1 d . . . . .
C02M C 0.3867(4) 0.9043(9) 0.1753(5) 0.036(2) Uani 1 1 d . . . . .
C02R C 0.5262(5) 0.8080(9) 0.0765(7) 0.049(2) Uani 1 1 d . . . . .
H02R H 0.487268 0.765590 0.066068 0.059 Uiso 1 1 calc R . . . .
C02Z C 0.4609(5) 0.6078(8) 0.3826(6) 0.038(2) Uani 1 1 d . . . . .
H02C H 0.420499 0.644179 0.401993 0.046 Uiso 1 1 calc R . . . .
H02D H 0.482967 0.568096 0.426683 0.046 Uiso 1 1 calc R . . . .
C03H C 0.2589(6) 0.8956(12) 0.3944(7) 0.062(3) Uani 1 1 d . . . . .
H03H H 0.250606 0.969444 0.423657 0.074 Uiso 1 1 calc R . . . .
C03L C 0.5175(5) 0.2750(9) 0.2625(6) 0.049(2) Uani 1 1 d . . . . .
H03L H 0.495147 0.285913 0.215596 0.059 Uiso 1 1 calc R . . . .
C03R C 0.5637(6) 0.1753(10) 0.2694(8) 0.060(3) Uani 1 1 d . . . . .
H03R H 0.571884 0.120508 0.227444 0.072 Uiso 1 1 calc R . . . .
C03V C 0.2684(6) 0.2665(10) 0.4262(8) 0.062(3) Uani 1 1 d . . . . .
H03V H 0.234014 0.222472 0.449494 0.074 Uiso 1 1 calc R . . . .
C03X C 0.6426(8) 0.9363(12) 0.1053(8) 0.076(4) Uani 1 1 d . . . . .
H03X H 0.681618 0.979216 0.114591 0.091 Uiso 1 1 calc R . . . .
C044 C 0.3138(6) 0.3250(12) 0.4716(7) 0.061(3) Uani 1 1 d . . . . .
H044 H 0.309540 0.322832 0.525757 0.073 Uiso 1 1 calc R . . . .
C045 C 0.3929(6) 1.1287(11) 0.1374(8) 0.059(3) Uani 1 1 d . . . . .
H045 H 0.406164 1.212705 0.148097 0.071 Uiso 1 1 calc R . . . .
C046 C 0.2299(6) 0.6857(12) 0.3595(8) 0.066(3) Uani 1 1 d . . . . .
H046 H 0.202007 0.615557 0.364814 0.080 Uiso 1 1 calc R . . . .
C047 C 0.5358(5) 0.7840(9) 0.4254(6) 0.042(2) Uani 1 1 d . . . . .
H04A H 0.555185 0.864915 0.411082 0.064 Uiso 1 1 calc GR . . . .
H04B H 0.568654 0.727779 0.446196 0.064 Uiso 1 1 calc GR . . . .
H04C H 0.502792 0.798335 0.464231 0.064 Uiso 1 1 calc GR . . . .
C048 C 0.5959(6) 0.1601(12) 0.3378(9) 0.071(4) Uani 1 1 d . . . . .
H048 H 0.626276 0.093979 0.342619 0.085 Uiso 1 1 calc R . . . .
C049 C 0.7079(6) 0.4166(11) 0.1718(7) 0.055(3) Uani 1 1 d . . . . .
H049 H 0.749807 0.415084 0.192382 0.066 Uiso 1 1 calc R . . . .
C04E C 0.6906(6) 0.3315(10) 0.1151(7) 0.058(3) Uani 1 1 d . . . . .
H04E H 0.720527 0.270550 0.097845 0.069 Uiso 1 1 calc R . . . .
C04J C 0.5850(6) 0.2379(14) 0.3982(8) 0.070(4) Uani 1 1 d . . . . .
H04J H 0.608010 0.225319 0.444462 0.085 Uiso 1 1 calc R . . . .
C04O C 0.6041(9) 0.9731(12) 0.0426(9) 0.078(4) Uani 1 1 d . . . . .
H04O H 0.616932 1.040758 0.010364 0.094 Uiso 1 1 calc R . . . .
C04P C 0.6627(5) 0.5065(9) 0.1993(6) 0.045(2) Uani 1 1 d . . . . .
H04P H 0.674456 0.563466 0.238935 0.054 Uiso 1 1 calc R . . . .
C04X C 0.6239(5) 0.8362(10) 0.1544(6) 0.052(3) Uani 1 1 d . . . . .
H04X H 0.650256 0.812392 0.196255 0.063 Uiso 1 1 calc R . . . .
C051 C 0.5467(8) 0.9087(12) 0.0286(8) 0.069(4) Uani 1 1 d . . . . .
H051 H 0.521067 0.932843 -0.013842 0.083 Uiso 1 1 calc R . . . .

loop_
_atom_site_aniso_label
_atom_site_aniso_U_11
_atom_site_aniso_U_22
_atom_site_aniso_U_33
_atom_site_aniso_U_23
_atom_site_aniso_U_13
_atom_site_aniso_U_12
I001 0.1001(7) 0.0481(4) 0.0540(4) -0.0074(4) -0.0229(5) -0.0006(4)
Ni05 0.0373(6) 0.0294(5) 0.0324(5) 0.0009(5) -0.0046(5) 0.0008(4)
P00A 0.0373(12) 0.0267(10) 0.0374(12) 0.0019(10) -0.0038(10) 0.0004(9)
P00B 0.0356(12) 0.0313(11) 0.0290(11) 0.0020(9) -0.0048(9) -0.0004(9)
P00K 0.0379(11) 0.0332(11) 0.0317(10) 0.0002(10) -0.0013(11) 0.0003(9)
C00R 0.031(4) 0.031(4) 0.029(4) 0.001(3) -0.002(3) -0.002(3)
C00T 0.035(5) 0.030(4) 0.037(4) 0.004(4) -0.001(4) 0.002(4)
C00W 0.045(5) 0.037(5) 0.052(6) 0.003(5) 0.002(5) -0.008(4)
C011 0.053(6) 0.051(6) 0.041(6) 0.022(5) 0.007(5) 0.006(5)
C012 0.043(6) 0.036(5) 0.059(7) -0.005(4) -0.004(5) 0.010(4)
C013 0.042(5) 0.023(4) 0.032(4) -0.002(4) 0.000(4) -0.002(3)
C01C 0.033(5) 0.040(5) 0.034(4) 0.002(4) 0.000(4) 0.001(4)
C01D 0.051(6) 0.044(6) 0.069(7) -0.013(5) 0.001(6) -0.010(5)
C01F 0.058(6) 0.031(5) 0.039(5) 0.007(4) 0.014(4) 0.003(4)
C01H 0.035(5) 0.031(4) 0.045(5) -0.001(4) -0.004(4) 0.004(4)
C01J 0.059(7) 0.058(6) 0.037(6) 0.014(4) 0.007(5) 0.003(5)
C01P 0.066(7) 0.035(5) 0.037(5) -0.002(4) -0.003(5) 0.003(5)
C01Y 0.061(7) 0.068(7) 0.045(6) 0.013(5) 0.007(5) 0.021(6)
C01Z 0.045(6) 0.044(5) 0.056(6) -0.007(5) 0.008(5) -0.009(5)
C020 0.048(6) 0.039(5) 0.081(8) 0.015(6) -0.017(6) -0.007(5)
C026 0.038(5) 0.040(5) 0.032(4) 0.006(4) 0.004(4) 0.002(4)
C028 0.085(9) 0.036(5) 0.059(6) -0.015(6) -0.009(6) 0.004(5)
C02A 0.050(7) 0.057(7) 0.103(11) -0.028(7) 0.006(7) -0.015(6)
C02B 0.055(7) 0.074(9) 0.063(8) 0.019(7) 0.008(6) 0.004(6)
C02H 0.049(6) 0.046(6) 0.053(6) 0.018(5) -0.008(5) -0.009(5)
C02L 0.046(6) 0.019(4) 0.052(6) 0.006(4) -0.005(4) 0.002(3)
C02M 0.034(5) 0.043(5) 0.031(5) 0.004(4) -0.002(3) 0.002(4)
C02R 0.061(7) 0.043(5) 0.043(5) 0.014(5) 0.006(5) 0.011(4)
C02Z 0.038(5) 0.034(5) 0.043(5) -0.001(4) 0.008(4) 0.003(4)
C03H 0.061(7) 0.071(8) 0.054(7) -0.012(6) 0.014(6) 0.004(6)
C03L 0.060(7) 0.038(5) 0.049(6) -0.003(5) 0.002(5) 0.000(5)
C03R 0.059(7) 0.031(5) 0.091(9) -0.008(6) 0.020(7) 0.004(5)
C03V 0.050(7) 0.043(6) 0.091(10) 0.001(6) 0.007(6) -0.013(5)
C03X 0.113(12) 0.041(7) 0.073(9) 0.000(6) 0.030(8) -0.024(7)
C044 0.054(7) 0.068(7) 0.061(7) 0.018(6) 0.007(6) 0.001(6)
C045 0.058(7) 0.048(6) 0.072(8) 0.017(6) -0.005(6) -0.005(5)
C046 0.041(6) 0.064(8) 0.094(9) 0.032(7) 0.002(6) -0.011(6)
C047 0.044(5) 0.044(5) 0.040(5) -0.004(4) -0.009(4) -0.005(4)
C048 0.054(7) 0.056(7) 0.103(11) 0.022(7) -0.001(8) 0.015(6)
C049 0.045(6) 0.067(7) 0.054(7) 0.002(6) 0.009(5) 0.005(5)
C04E 0.065(8) 0.045(6) 0.063(7) -0.001(5) 0.016(6) 0.019(5)
C04J 0.060(8) 0.087(9) 0.064(8) 0.015(7) 0.002(6) 0.027(7)
C04O 0.120(13) 0.045(7) 0.069(9) 0.020(6) 0.026(9) -0.006(8)
C04P 0.039(5) 0.057(6) 0.039(5) -0.001(5) 0.006(5) -0.004(4)
C04X 0.054(7) 0.052(6) 0.051(6) 0.001(5) 0.008(5) -0.017(5)
C051 0.096(10) 0.051(7) 0.061(8) 0.022(6) 0.011(7) 0.021(7)

loop_
_atom_type_symbol
_atom_type_description
_atom_type_scat_dispersion_real
_atom_type_scat_dispersion_imag
_atom_type_scat_source
C C 0.0033 0.0016 'International Tables Vol C Tables 4.2.6.8 and 6.1.1.4'
H H 0.0000 0.0000 'International Tables Vol C Tables 4.2.6.8 and 6.1.1.4'
I I -0.4742 1.8119 'International Tables Vol C Tables 4.2.6.8 and 6.1.1.4'
Ni Ni 0.3393 1.1124 'International Tables Vol C Tables 4.2.6.8 and 6.1.1.4'
P P 0.1023 0.0942 'International Tables Vol C Tables 4.2.6.8 and 6.1.1.4'

loop_
_geom_angle_atom_site_label_1
_geom_angle_atom_site_label_2
_geom_angle_atom_site_label_3
_geom_angle
_geom_angle_site_symmetry_1
_geom_angle_site_symmetry_3
P00A Ni05 I001 116.43(7) . .
P00B Ni05 I001 125.53(7) . .
P00B Ni05 P00A 96.75(9) . .
P00B Ni05 P00K 91.66(10) . .
P00K Ni05 I001 124.80(8) . .
P00K Ni05 P00A 94.09(9) . .
C013 P00A Ni05 107.2(3) . .
C013 P00A C01H 101.8(4) . .
C01H P00A Ni05 120.0(3) . .
C02M P00A Ni05 120.6(3) . .
C02M P00A C013 104.9(4) . .
C02M P00A C01H 99.9(4) . .
C00T P00B Ni05 118.1(3) . .
C02L P00B Ni05 123.5(3) . .
C02L P00B C00T 99.7(4) . .
C02L P00B C02Z 102.4(4) . .
C02Z P00B Ni05 105.9(3) . .
C02Z P00B C00T 105.1(4) . .
C01C P00K Ni05 107.8(3) . .
C01F P00K Ni05 117.5(3) . .
C01F P00K C01C 104.2(4) . .
C026 P00K Ni05 120.3(3) . .
C026 P00K C01C 104.3(4) . .
C026 P00K C01F 100.9(4) . .
C013 C00R C01C 111.5(7) . .
C013 C00R C02Z 112.8(7) . .
C013 C00R C047 107.3(7) . .
C01C C00R C02Z 111.5(7) . .
C01C C00R C047 107.2(7) . .
C047 C00R C02Z 106.1(7) . .
C01Y C00T P00B 123.1(7) . .
C03L C00T P00B 118.0(7) . .
C03L C00T C01Y 118.9(9) . .
C02M C00W H00W 119.4 . .
C045 C00W H00W 119.4 . .
C045 C00W C02M 121.2(10) . .
C01J C011 H011 120.5 . .
C045 C011 H011 120.5 . .
C045 C011 C01J 119.1(9) . .
C01J C012 H012 119.9 . .
C01J C012 C02M 120.2(10) . .
C02M C012 H012 119.9 . .
P00A C013 H01A 108.3 . .
P00A C013 H01B 108.3 . .
C00R C013 P00A 116.1(5) . .
C00R C013 H01A 108.3 . .
C00R C013 H01B 108.3 . .
H01A C013 H01B 107.4 . .
P00K C01C H01C 108.4 . .
P00K C01C H01D 108.4 . .
C00R C01C P00K 115.5(6) . .
C00R C01C H01C 108.4 . .
C00R C01C H01D 108.4 . .
H01C C01C H01D 107.5 . .
C02A C01D H01E 120.8 . .
C02L C01D H01E 120.8 . .
C02L C01D C02A 118.5(11) . .
C02R C01F P00K 118.2(8) . .
C02R C01F C04X 118.7(9) . .
C04X C01F P00K 122.8(8) . .
C01Z C01H P00A 121.9(7) . .
C01Z C01H C020 117.4(9) . .
C020 C01H P00A 120.7(8) . .
C011 C01J H01J 119.3 . .
C012 C01J C011 121.5(10) . .
C012 C01J H01J 119.3 . .
C026 C01P H01P 120.0 . .
C026 C01P C028 120.0(10) . .
C028 C01P H01P 120.0 . .
C00T C01Y H01Y 120.7 . .
C00T C01Y C04J 118.6(11) . .
C04J C01Y H01Y 120.7 . .
C01H C01Z H01Z 119.8 . .
C03H C01Z C01H 120.4(10) . .
C03H C01Z H01Z 119.8 . .
C01H C020 H020 119.9 . .
C01H C020 C046 120.1(11) . .
C046 C020 H020 119.9 . .
C01P C026 P00K 118.3(8) . .
C01P C026 C04P 118.2(9) . .
C04P C026 P00K 123.5(7) . .
C01P C028 H028 119.7 . .
C04E C028 C01P 120.6(10) . .
C04E C028 H028 119.7 . .
C01D C02A H02A 120.3 . .
C03V C02A C01D 119.3(11) . .
C03V C02A H02A 120.3 . .
C03H C02B H02B 119.6 . .
C03H C02B C046 120.8(12) . .
C046 C02B H02B 119.6 . .
C02L C02H H02H 119.5 . .
C044 C02H H02H 119.5 . .
C044 C02H C02L 121.1(11) . .
C01D C02L P00B 117.3(8) . .
C02H C02L P00B 122.9(8) . .
C02H C02L C01D 119.8(10) . .
C00W C02M P00A 124.3(8) . .
C00W C02M C012 118.3(9) . .
C012 C02M P00A 117.4(7) . .
C01F C02R H02R 120.1 . .
C051 C02R C01F 119.9(11) . .
C051 C02R H02R 120.1 . .
P00B C02Z H02C 108.3 . .
P00B C02Z H02D 108.3 . .
C00R C02Z P00B 116.1(6) . .
C00R C02Z H02C 108.3 . .
C00R C02Z H02D 108.3 . .
H02C C02Z H02D 107.4 . .
C01Z C03H H03H 119.2 . .
C02B C03H C01Z 121.5(12) . .
C02B C03H H03H 119.2 . .
C00T C03L H03L 119.6 . .
C00T C03L C03R 120.9(11) . .
C03R C03L H03L 119.6 . .
C03L C03R H03R 120.4 . .
C048 C03R C03L 119.2(12) . .
C048 C03R H03R 120.4 . .
C02A C03V H03V 119.7 . .
C044 C03V C02A 120.6(11) . .
C044 C03V H03V 119.7 . .
C04O C03X H03X 119.5 . .
C04O C03X C04X 121.1(14) . .
C04X C03X H03X 119.5 . .
C02H C044 H044 119.6 . .
C03V C044 C02H 120.7(12) . .
C03V C044 H044 119.6 . .
C00W C045 C011 119.6(10) . .
C00W C045 H045 120.2 . .
C011 C045 H045 120.2 . .
C020 C046 H046 120.1 . .
C02B C046 C020 119.8(11) . .
C02B C046 H046 120.1 . .
C00R C047 H04A 109.5 . .
C00R C047 H04B 109.5 . .
C00R C047 H04C 109.5 . .
H04A C047 H04B 109.5 . .
H04A C047 H04C 109.5 . .
H04B C047 H04C 109.5 . .
C03R C048 H048 119.4 . .
C04J C048 C03R 121.2(12) . .
C04J C048 H048 119.4 . .
C04E C049 H049 120.0 . .
C04E C049 C04P 120.0(11) . .
C04P C049 H049 120.0 . .
C028 C04E H04E 119.8 . .
C049 C04E C028 120.5(10) . .
C049 C04E H04E 119.8 . .
C01Y C04J H04J 119.4 . .
C048 C04J C01Y 121.3(12) . .
C048 C04J H04J 119.4 . .
C03X C04O H04O 120.3 . .
C051 C04O C03X 119.3(12) . .
C051 C04O H04O 120.3 . .
C026 C04P H04P 119.7 . .
C049 C04P C026 120.6(10) . .
C049 C04P H04P 119.7 . .
C01F C04X H04X 120.1 . .
C03X C04X C01F 119.7(12) . .
C03X C04X H04X 120.1 . .
C02R C051 H051 119.3 . .
C04O C051 C02R 121.3(12) . .
C04O C051 H051 119.3 . .

loop_
_geom_bond_atom_site_label_1
_geom_bond_atom_site_label_2
_geom_bond_distance
_geom_bond_site_symmetry_2
I001 Ni05 2.5081(15) .
Ni05 P00A 2.235(2) .
Ni05 P00B 2.219(2) .
Ni05 P00K 2.231(2) .
P00A C013 1.838(9) .
P00A C01H 1.845(10) .
P00A C02M 1.823(9) .
P00B C00T 1.856(9) .
P00B C02L 1.849(10) .
P00B C02Z 1.852(9) .
P00K C01C 1.854(9) .
P00K C01F 1.838(9) .
P00K C026 1.816(10) .
C00R C013 1.551(11) .
C00R C01C 1.553(12) .
C00R C02Z 1.565(12) .
C00R C047 1.559(12) .
C00T C01Y 1.399(14) .
C00T C03L 1.361(13) .
C00W H00W 0.9300 .
C00W C02M 1.395(12) .
C00W C045 1.381(15) .
C011 H011 0.9300 .
C011 C01J 1.389(15) .
C011 C045 1.384(17) .
C012 H012 0.9300 .
C012 C01J 1.361(14) .
C012 C02M 1.396(13) .
C013 H01A 0.9700 .
C013 H01B 0.9700 .
C01C H01C 0.9700 .
C01C H01D 0.9700 .
C01D H01E 0.9300 .
C01D C02A 1.432(17) .
C01D C02L 1.383(14) .
C01F C02R 1.401(15) .
C01F C04X 1.416(14) .
C01H C01Z 1.396(13) .
C01H C020 1.396(13) .
C01J H01J 0.9300 .
C01P H01P 0.9300 .
C01P C026 1.381(13) .
C01P C028 1.404(15) .
C01Y H01Y 0.9300 .
C01Y C04J 1.404(16) .
C01Z H01Z 0.9300 .
C01Z C03H 1.380(15) .
C020 H020 0.9300 .
C020 C046 1.408(18) .
C026 C04P 1.406(15) .
C028 H028 0.9300 .
C028 C04E 1.365(17) .
C02A H02A 0.9300 .
C02A C03V 1.376(19) .
C02B H02B 0.9300 .
C02B C03H 1.330(16) .
C02B C046 1.354(18) .
C02H H02H 0.9300 .
C02H C02L 1.376(14) .
C02H C044 1.363(15) .
C02R H02R 0.9300 .
C02R C051 1.392(16) .
C02Z H02C 0.9700 .
C02Z H02D 0.9700 .
C03H H03H 0.9300 .
C03L H03L 0.9300 .
C03L C03R 1.408(14) .
C03R H03R 0.9300 .
C03R C048 1.352(19) .
C03V H03V 0.9300 .
C03V C044 1.355(17) .
C03X H03X 0.9300 .
C03X C04O 1.38(2) .
C03X C04X 1.389(15) .
C044 H044 0.9300 .
C045 H045 0.9300 .
C046 H046 0.9300 .
C047 H04A 0.9600 .
C047 H04B 0.9600 .
C047 H04C 0.9600 .
C048 H048 0.9300 .
C048 C04J 1.329(19) .
C049 H049 0.9300 .
C049 C04E 1.357(16) .
C049 C04P 1.396(14) .
C04E H04E 0.9300 .
C04J H04J 0.9300 .
C04O H04O 0.9300 .
C04O C051 1.38(2) .
C04P H04P 0.9300 .
C04X H04X 0.9300 .
C051 H051 0.9300 .

loop_
_geom_torsion_atom_site_label_1
_geom_torsion_atom_site_label_2
_geom_torsion_atom_site_label_3
_geom_torsion_atom_site_label_4
_geom_torsion
_geom_torsion_site_symmetry_1
_geom_torsion_site_symmetry_2
_geom_torsion_site_symmetry_3
_geom_torsion_site_symmetry_4
Ni05 P00A C013 C00R -28.9(7) . . . .
Ni05 P00A C01H C01Z 166.6(7) . . . .
Ni05 P00A C01H C020 -12.6(9) . . . .
Ni05 P00A C02M C00W -136.5(7) . . . .
Ni05 P00A C02M C012 45.1(9) . . . .
Ni05 P00B C00T C01Y 143.4(8) . . . .
Ni05 P00B C00T C03L -39.0(8) . . . .
Ni05 P00B C02L C01D 31.8(9) . . . .
Ni05 P00B C02L C02H -149.9(7) . . . .
Ni05 P00B C02Z C00R -33.3(7) . . . .
Ni05 P00K C01C C00R -26.3(7) . . . .
Ni05 P00K C01F C02R -25.2(9) . . . .
Ni05 P00K C01F C04X 160.4(7) . . . .
Ni05 P00K C026 C01P 33.6(8) . . . .
Ni05 P00K C026 C04P -148.4(7) . . . .
P00A C01H C01Z C03H -176.9(9) . . . .
P00A C01H C020 C046 176.7(9) . . . .
P00B C00T C01Y C04J 176.9(9) . . . .
P00B C00T C03L C03R -177.2(8) . . . .
P00K C01F C02R C051 -175.3(8) . . . .
P00K C01F C04X C03X 175.1(9) . . . .
P00K C026 C04P C049 -177.7(8) . . . .
C00T P00B C02L C01D -101.5(8) . . . .
C00T P00B C02L C02H 76.8(9) . . . .
C00T P00B C02Z C00R 92.4(7) . . . .
C00T C01Y C04J C048 0(2) . . . .
C00T C03L C03R C048 0.0(16) . . . .
C013 P00A C01H C01Z 48.5(9) . . . .
C013 P00A C01H C020 -130.7(8) . . . .
C013 P00A C02M C00W -15.6(9) . . . .
C013 P00A C02M C012 166.0(7) . . . .
C013 C00R C01C P00K -47.4(9) . . . .
C013 C00R C02Z P00B 83.7(8) . . . .
C01C P00K C01F C02R -144.4(8) . . . .
C01C P00K C01F C04X 41.2(9) . . . .
C01C P00K C026 C01P 154.6(7) . . . .
C01C P00K C026 C04P -27.5(9) . . . .
C01C C00R C013 P00A 83.4(8) . . . .
C01C C00R C02Z P00B -42.6(9) . . . .
C01D C02A C03V C044 0.6(19) . . . .
C01F P00K C01C C00R 99.3(7) . . . .
C01F P00K C026 C01P -97.5(8) . . . .
C01F P00K C026 C04P 80.4(9) . . . .
C01F C02R C051 C04O 0.0(18) . . . .
C01H P00A C013 C00R 98.0(7) . . . .
C01H P00A C02M C00W 89.6(9) . . . .
C01H P00A C02M C012 -88.8(8) . . . .
C01H C01Z C03H C02B -1.7(18) . . . .
C01H C020 C046 C02B 2.2(18) . . . .
C01J C011 C045 C00W 2.7(17) . . . .
C01J C012 C02M P00A 177.6(8) . . . .
C01J C012 C02M C00W -1.0(15) . . . .
C01P C026 C04P C049 0.3(14) . . . .
C01P C028 C04E C049 -0.7(18) . . . .
C01Y C00T C03L C03R 0.4(15) . . . .
C01Z C01H C020 C046 -2.5(15) . . . .
C020 C01H C01Z C03H 2.3(16) . . . .
C026 P00K C01C C00R -155.3(6) . . . .
C026 P00K C01F C02R 107.6(8) . . . .
C026 P00K C01F C04X -66.8(9) . . . .
C026 C01P C028 C04E -0.3(17) . . . .
C028 C01P C026 P00K 178.5(8) . . . .
C028 C01P C026 C04P 0.4(14) . . . .
C02A C01D C02L P00B 179.2(8) . . . .
C02A C01D C02L C02H 0.8(15) . . . .
C02A C03V C044 C02H -1.9(19) . . . .
C02L P00B C00T C01Y -80.0(9) . . . .
C02L P00B C00T C03L 97.5(8) . . . .
C02L P00B C02Z C00R -163.8(7) . . . .
C02L C01D C02A C03V -0.1(17) . . . .
C02L C02H C044 C03V 2.6(18) . . . .
C02M P00A C013 C00R -158.3(6) . . . .
C02M P00A C01H C01Z -59.2(9) . . . .
C02M P00A C01H C020 121.7(8) . . . .
C02M C00W C045 C011 -1.6(17) . . . .
C02M C012 C01J C011 2.1(16) . . . .
C02R C01F C04X C03X 0.7(15) . . . .
C02Z P00B C00T C01Y 25.7(10) . . . .
C02Z P00B C00T C03L -156.8(8) . . . .
C02Z P00B C02L C01D 150.5(8) . . . .
C02Z P00B C02L C02H -31.1(9) . . . .
C02Z C00R C013 P00A -43.0(9) . . . .
C02Z C00R C01C P00K 79.6(8) . . . .
C03H C02B C046 C020 -1.6(19) . . . .
C03L C00T C01Y C04J -0.6(17) . . . .
C03L C03R C048 C04J -0.3(19) . . . .
C03R C048 C04J C01Y 0(2) . . . .
C03X C04O C051 C02R 1(2) . . . .
C044 C02H C02L P00B 179.6(9) . . . .
C044 C02H C02L C01D -2.1(16) . . . .
C045 C00W C02M P00A -177.7(9) . . . .
C045 C00W C02M C012 0.7(15) . . . .
C045 C011 C01J C012 -3.0(16) . . . .
C046 C02B C03H C01Z 1(2) . . . .
C047 C00R C013 P00A -159.5(6) . . . .
C047 C00R C01C P00K -164.6(6) . . . .
C047 C00R C02Z P00B -159.1(7) . . . .
C04E C049 C04P C026 -1.3(15) . . . .
C04O C03X C04X C01F -0.1(18) . . . .
C04P C049 C04E C028 1.5(17) . . . .
C04X C01F C02R C051 -0.6(15) . . . .
C04X C03X C04O C051 -1(2) . . . .
